data_2242031
loop_
_publ_author_name
'van der Horn, Jitschaq A.'
'Lutz, Martin'

_publ_section_title
;
 Crystal structure of
 <i>catena</i>-poly[[copper(II)-\m~2~-salicylato-[diaquacopper(II)]-\m~2~-salicylato]
 dihydrate]
;
_journal_coeditor_code WM5360
_journal_issue 2
_journal_name_full 'Acta Crystallographica Section E'
_journal_page_first 235
_journal_page_last 238
_journal_paper_doi 10.1107/S2056989017000883
_journal_volume 73
_journal_year 2017
_chemical_formula_iupac '[Cu2 (C7 H4 O3)2 (H2 O)2], 2H2 O'
_chemical_formula_moiety 'C14 H12 Cu2 O8, 2(H2 O)'
_chemical_formula_sum 'C14 H16 Cu2 O10'
_chemical_formula_weight 471.34
_chemical_name_systematic
'<i>catena</i>-Poly[[copper(II)-\m~2~-salicylato-[diaquacopper(II)]-\m~2~-salicylato] dihydrate]'
_space_group_crystal_system orthorhombic
_space_group_IT_number 60
_space_group_name_Hall '-P 2n 2ab'
_space_group_name_H-M_alt 'P b c n'
_symmetry_space_group_name_Hall '-P 2n 2ab'
_symmetry_space_group_name_H-M 'P b c n'
_atom_sites_solution_hydrogens difmap
_atom_sites_solution_primary heavy
_atom_sites_solution_secondary difmap
_audit_creation_method SHELXL-2016/6
_cell_angle_alpha 90
_cell_angle_beta 90
_cell_angle_gamma 90
_cell_formula_units_Z 4
_cell_length_a 19.5028(17)
_cell_length_b 5.0553(4)
_cell_length_c 15.7573(13)
_cell_measurement_reflns_used 6768
_cell_measurement_temperature 150(2)
_cell_measurement_theta_max 27.53
_cell_measurement_theta_min 2.07
_cell_volume 1553.6(2)
_computing_cell_refinement
;
<i>PEAKREF</i> (Schreurs, 2016)
;
_computing_data_collection
;
APEX2 (Bruker, 2007)
;
_computing_data_reduction
;
<i>Eval15</i> (Schreurs <i>et al.</i>,  2010) and SADABS (Sheldrick,
2014)
;
_computing_molecular_graphics
;
PLATON (Spek, 2009) and <i>DRAWxtl</i> (Finger <i>et al.</i>,
2007)
;
_computing_publication_material
;
publCIF (Westrip, 2010)
;
_computing_structure_refinement
;
SHELXL2016 (Sheldrick, 2015<i>b</i>)
;
_computing_structure_solution
;
SHELXT (Sheldrick, 2015<i>a</i>)
;
_diffrn_ambient_temperature 150(2)
_diffrn_measured_fraction_theta_full 1.000
_diffrn_measured_fraction_theta_max 1.000
_diffrn_measurement_device_type 'Bruker Kappa APEXII CCD'
_diffrn_measurement_method '\f and \w scans'
_diffrn_radiation_type MoK\a
_diffrn_radiation_wavelength 0.71073
_diffrn_reflns_av_R_equivalents 0.0815
_diffrn_reflns_limit_h_max 25
_diffrn_reflns_limit_h_min -25
_diffrn_reflns_limit_k_max 6
_diffrn_reflns_limit_k_min -6
_diffrn_reflns_limit_l_max 20
_diffrn_reflns_limit_l_min -16
_diffrn_reflns_number 14169
_diffrn_reflns_theta_full 25.242
_diffrn_reflns_theta_max 27.494
_diffrn_reflns_theta_min 2.088
_exptl_absorpt_coefficient_mu 2.795
_exptl_absorpt_correction_T_max 1.0000
_exptl_absorpt_correction_T_min 0.6686
_exptl_absorpt_correction_type numerical
_exptl_absorpt_process_details
;
(<i>SADABS</i>; Sheldrick, 2014)
;
_exptl_crystal_colour brown
_exptl_crystal_density_diffrn 2.015
_exptl_crystal_description plate
_exptl_crystal_F_000 952
_exptl_crystal_size_max 0.17
_exptl_crystal_size_mid 0.09
_exptl_crystal_size_min 0.02
_refine_diff_density_max 0.769
_refine_diff_density_min -0.584
_refine_ls_extinction_method none
_refine_ls_goodness_of_fit_ref 1.040
_refine_ls_hydrogen_treatment constr
_refine_ls_matrix_type full
_refine_ls_number_parameters 120
_refine_ls_number_reflns 1799
_refine_ls_number_restraints 0
_refine_ls_restrained_S_all 1.040
_refine_ls_R_factor_all 0.0741
_refine_ls_R_factor_gt 0.0380
_refine_ls_shift/su_max 0.000
_refine_ls_shift/su_mean 0.000
_refine_ls_structure_factor_coef Fsqd
_refine_ls_weighting_details 'w=1/[\s^2^(Fo^2^)+(0.0424P)^2^+2.4851P] where P=(Fo^2^+2Fc^2^)/3'
_refine_ls_weighting_scheme calc
_refine_ls_wR_factor_gt 0.0845
_refine_ls_wR_factor_ref 0.0975
_reflns_number_gt 1186
_reflns_number_total 1799
_reflns_threshold_expression 'I > 2\s(I)'
_cod_data_source_file wm5360sup1.cif
_cod_data_source_block I
_cod_database_code 2242031
_shelx_space_group_comment
;
The symmetry employed for this shelxl refinement is uniquely defined
by the following loop, which should always be used as a source of
symmetry information in preference to the above space-group names.
They are only intended as comments.
;

loop_
_space_group_symop_operation_xyz
'x, y, z'
'-x+1/2, -y+1/2, z+1/2'
'x+1/2, -y+1/2, -z'
'-x, y, -z+1/2'
'-x, -y, -z'
'x-1/2, y-1/2, -z-1/2'
'-x-1/2, y-1/2, z'
'x, -y, z-1/2'

loop_
_atom_site_type_symbol
_atom_site_label
_atom_site_fract_x
_atom_site_fract_y
_atom_site_fract_z
_atom_site_U_iso_or_equiv
_atom_site_adp_type
_atom_site_calc_flag
_atom_site_occupancy
Cu Cu1 0.500000 0.18416(12) 0.250000 0.01968(19) Uani d 1
Cu Cu2 0.500000 0.000000 0.500000 0.00951(16) Uani d 1
O O1 0.56220(14) 0.4466(5) 0.30330(15) 0.0123(6) Uani d 1
O O2 0.52168(14) 0.1699(5) 0.39545(15) 0.0124(6) Uani d 1
O O3 0.55744(13) 0.2318(5) 0.56341(15) 0.0116(6) Uani d 1
C C1 0.56041(19) 0.3678(7) 0.3812(2) 0.0091(7) Uani d 1
C C2 0.60045(18) 0.4988(7) 0.4466(2) 0.0087(7) Uani d 1
C C3 0.59722(19) 0.4210(7) 0.5328(2) 0.0095(7) Uani d 1
C C4 0.6396(2) 0.5632(7) 0.5908(2) 0.0139(8) Uani d 1
H H4 0.639097 0.515779 0.649085 0.017 Uiso calc 1
C C5 0.6809(2) 0.7660(8) 0.5647(2) 0.0135(8) Uani d 1
H H5 0.708139 0.857335 0.605141 0.016 Uiso calc 1
C C6 0.6837(2) 0.8409(7) 0.4794(2) 0.0128(8) Uani d 1
H H6 0.712306 0.982514 0.461553 0.015 Uiso calc 1
C C7 0.64451(19) 0.7064(7) 0.4224(2) 0.0117(8) Uani d 1
H H7 0.646947 0.754349 0.364212 0.014 Uiso calc 1
O O4 0.57447(14) -0.0767(5) 0.22503(15) 0.0121(6) Uani d 1
H H4A 0.568654 -0.200793 0.252177 0.018 Uiso d 1
H H4B 0.571466 -0.118039 0.180993 0.018 Uiso d 1
O O5 0.71893(16) 0.1128(6) 0.2774(2) 0.0314(8) Uani d 1
H H5A 0.730462 0.264763 0.277138 0.047 Uiso d 1
H H5B 0.684633 0.112719 0.262689 0.047 Uiso d 1

loop_
_atom_site_aniso_label
_atom_site_aniso_U_11
_atom_site_aniso_U_22
_atom_site_aniso_U_33
_atom_site_aniso_U_12
_atom_site_aniso_U_13
_atom_site_aniso_U_23
Cu1 0.0208(4) 0.0075(3) 0.0308(4) 0.000 -0.0139(4) 0.000
Cu2 0.0158(3) 0.0101(3) 0.0026(3) -0.0037(3) -0.0009(3) 0.0004(2)
O1 0.0213(15) 0.0107(13) 0.0049(11) -0.0023(11) -0.0028(11) 0.0029(10)
O2 0.0217(14) 0.0107(12) 0.0048(12) -0.0056(10) 0.0003(10) 0.0010(10)
O3 0.0193(15) 0.0119(12) 0.0037(11) -0.0058(11) -0.0006(11) 0.0020(10)
C1 0.0132(18) 0.0091(16) 0.0050(16) 0.0025(14) 0.0014(14) 0.0024(14)
C2 0.0111(18) 0.0093(16) 0.0056(16) 0.0024(15) -0.0008(14) -0.0009(14)
C3 0.0128(19) 0.0099(17) 0.0058(16) 0.0024(15) -0.0010(15) -0.0002(15)
C4 0.019(2) 0.0144(19) 0.0080(17) -0.0021(16) -0.0006(16) -0.0011(15)
C5 0.0141(19) 0.0181(19) 0.0082(17) -0.0032(16) -0.0031(15) -0.0021(15)
C6 0.0155(19) 0.0097(18) 0.0134(19) -0.0023(15) 0.0017(15) -0.0031(14)
C7 0.0152(19) 0.0121(18) 0.0078(17) 0.0021(15) 0.0000(15) 0.0029(15)
O4 0.0203(14) 0.0121(13) 0.0038(11) 0.0013(11) -0.0017(10) 0.0021(10)
O5 0.0300(18) 0.0267(16) 0.0374(18) -0.0011(15) -0.0086(15) 0.0095(15)

loop_
_atom_type_symbol
_atom_type_description
_atom_type_scat_dispersion_real
_atom_type_scat_dispersion_imag
_atom_type_scat_source
C C 0.0033 0.0016 'International Tables Vol C Tables 4.2.6.8 and 6.1.1.4'
H H 0.0000 0.0000 'International Tables Vol C Tables 4.2.6.8 and 6.1.1.4'
Cu Cu 0.3201 1.2651 'International Tables Vol C Tables 4.2.6.8 and 6.1.1.4'
O O 0.0106 0.0060 'International Tables Vol C Tables 4.2.6.8 and 6.1.1.4'

loop_
_geom_angle_atom_site_label_1
_geom_angle_atom_site_label_2
_geom_angle_atom_site_label_3
_geom_angle_site_symmetry_1
_geom_angle_site_symmetry_3
_geom_angle
_geom_angle_publ_flag
O1 Cu1 O1 . 4_655 96.07(14) y
O1 Cu1 O4 . 4_655 143.25(10) ?
O1 Cu1 O4 4_655 4_655 94.60(11) ?
O1 Cu1 O4 . . 94.60(11) y
O1 Cu1 O4 4_655 . 143.25(10) ?
O4 Cu1 O4 4_655 . 97.54(15) y
O1 Cu1 O2 . . 59.59(9) ?
O1 Cu1 O2 4_655 . 123.20(9) ?
O4 Cu1 O2 4_655 . 85.29(9) ?
O4 Cu1 O2 . . 92.36(9) ?
O1 Cu1 O2 . 4_655 123.20(9) ?
O1 Cu1 O2 4_655 4_655 59.59(9) ?
O4 Cu1 O2 4_655 4_655 92.37(9) ?
O4 Cu1 O2 . 4_655 85.29(9) ?
O2 Cu1 O2 . 4_655 176.45(12) y
O3 Cu2 O3 5_656 . 180.0 ?
O3 Cu2 O2 5_656 5_656 92.62(10) ?
O3 Cu2 O2 . 5_656 87.38(10) ?
O3 Cu2 O2 5_656 . 87.38(10) ?
O3 Cu2 O2 . . 92.62(10) y
O2 Cu2 O2 5_656 . 180.0 ?
C1 O1 Cu1 . . 100.4(2) ?
C1 O2 Cu2 . . 129.6(2) y
C1 O2 Cu1 . . 84.86(19) y
Cu2 O2 Cu1 . . 145.44(13) y
C3 O3 Cu2 . . 126.8(2) ?
O2 C1 O1 . . 115.2(3) ?
O2 C1 C2 . . 123.5(3) ?
O1 C1 C2 . . 121.3(3) ?
C7 C2 C3 . . 119.5(3) ?
C7 C2 C1 . . 118.4(3) ?
C3 C2 C1 . . 122.0(3) ?
O3 C3 C2 . . 125.2(3) ?
O3 C3 C4 . . 118.1(3) ?
C2 C3 C4 . . 116.7(3) ?
C5 C4 C3 . . 121.8(3) ?
C5 C4 H4 . . 119.1 ?
C3 C4 H4 . . 119.1 ?
C4 C5 C6 . . 121.0(4) ?
C4 C5 H5 . . 119.5 ?
C6 C5 H5 . . 119.5 ?
C7 C6 C5 . . 118.5(3) ?
C7 C6 H6 . . 120.8 ?
C5 C6 H6 . . 120.8 ?
C6 C7 C2 . . 122.5(3) ?
C6 C7 H7 . . 118.8 ?
C2 C7 H7 . . 118.8 ?
Cu1 O4 H4A . . 108.8 ?
Cu1 O4 H4B . . 108.6 ?
H4A O4 H4B . . 106.5 ?
H5A O5 H5B . . 105.3 ?

loop_
_geom_bond_atom_site_label_1
_geom_bond_atom_site_label_2
_geom_bond_site_symmetry_2
_geom_bond_distance
_geom_bond_publ_flag
Cu1 O1 . 1.984(2) y
Cu1 O1 4_655 1.984(2) ?
Cu1 O4 4_655 2.001(3) ?
Cu1 O4 . 2.001(3) y
Cu1 O2 . 2.332(2) y
Cu1 O2 4_655 2.332(2) ?
Cu2 O3 5_656 1.905(2) ?
Cu2 O3 . 1.905(2) y
Cu2 O2 5_656 1.905(2) ?
Cu2 O2 . 1.905(2) y
O1 C1 . 1.292(4) y
O2 C1 . 1.274(4) y
O3 C3 . 1.322(4) y
C1 C2 . 1.452(5) ?
C2 C7 . 1.409(5) ?
C2 C3 . 1.416(5) ?
C3 C4 . 1.426(5) ?
C4 C5 . 1.367(5) ?
C4 H4 . 0.9500 ?
C5 C6 . 1.397(5) ?
C5 H5 . 0.9500 ?
C6 C7 . 1.361(5) ?
C6 H6 . 0.9500 ?
C7 H7 . 0.9500 ?
O4 H4A . 0.7679 ?
O4 H4B . 0.7271 ?
O5 H5A . 0.8007 ?
O5 H5B . 0.7079 ?

loop_
_geom_hbond_atom_site_label_D
_geom_hbond_atom_site_label_H
_geom_hbond_atom_site_label_A
_geom_hbond_site_symmetry_A
_geom_hbond_distance_DH
_geom_hbond_distance_HA
_geom_hbond_distance_DA
_geom_hbond_angle_DHA
O4 H4A O1 1_545 0.77 1.96 2.718(3) 169
O4 H4B O3 8 0.73 1.96 2.685(3) 177
O5 H5A O5 7_765 0.80 2.02 2.803(3) 167
O5 H5B O4 . 0.71 2.43 3.088(4) 157

loop_
_geom_torsion_atom_site_label_1
_geom_torsion_atom_site_label_2
_geom_torsion_atom_site_label_3
_geom_torsion_atom_site_label_4
_geom_torsion
_geom_torsion_publ_flag
Cu2 O2 C1 O1 -176.6(2) ?
Cu1 O2 C1 O1 1.0(3) ?
Cu2 O2 C1 C2 3.7(5) ?
Cu1 O2 C1 C2 -178.8(3) ?
Cu1 O1 C1 O2 -1.2(3) ?
Cu1 O1 C1 C2 178.6(3) ?
O2 C1 C2 C7 176.4(3) ?
O1 C1 C2 C7 -3.4(5) y
O2 C1 C2 C3 -2.5(6) y
O1 C1 C2 C3 177.7(3) ?
Cu2 O3 C3 C2 4.9(5) ?
Cu2 O3 C3 C4 -176.3(2) ?
C7 C2 C3 O3 179.2(3) ?
C1 C2 C3 O3 -1.9(6) ?
C7 C2 C3 C4 0.4(5) ?
C1 C2 C3 C4 179.3(3) ?
O3 C3 C4 C5 -178.3(4) ?
C2 C3 C4 C5 0.5(5) ?
C3 C4 C5 C6 -0.6(6) ?
C4 C5 C6 C7 -0.3(6) ?
C5 C6 C7 C2 1.3(6) ?
C3 C2 C7 C6 -1.3(5) ?
C1 C2 C7 C6 179.7(4) ?

_cod_database_fobs_code 2242031
